data_7120997
loop_
_publ_author_name
'Roy, Matthew M. D.'
'Ferguson, Michael J.'
'McDonald, Robert'
'Rivard, Eric'

_publ_section_title
;
 Approaching monocoordination at a silver(i) cation.
;
_journal_issue 5
_journal_name_full 'Chemical communications (Cambridge, England)'
_journal_page_first 483
_journal_page_last 486
_journal_paper_doi 10.1039/c7cc08418h
_journal_volume 54
_journal_year 2018
_chemical_formula_moiety 'C42 H32 Ag N2 O P, 2(C4 H8 O)'
_chemical_formula_sum 'C50 H48 Ag N2 O3 P'
_chemical_formula_weight 863.74
_space_group_crystal_system triclinic
_space_group_IT_number 2
_space_group_name_Hall '-P 1'
_space_group_name_H-M_alt 'P -1'
_symmetry_space_group_name_Hall '-P 1'
_symmetry_space_group_name_H-M 'P -1'
_atom_sites_solution_hydrogens geom
_audit_creation_method SHELXL-2016/6
_audit_update_record
;
2017-10-31 deposited with the CCDC.
2017-12-14 downloaded from the CCDC.
;
_cell_angle_alpha 83.7416(11)
_cell_angle_beta 85.9962(8)
_cell_angle_gamma 71.1237(9)
_cell_formula_units_Z 2
_cell_length_a 11.15213(16)
_cell_length_b 11.75148(17)
_cell_length_c 16.7352(3)
_cell_measurement_reflns_used 9368
_cell_measurement_temperature 173(2)
_cell_measurement_theta_max 73.51
_cell_measurement_theta_min 4.19
_cell_volume 2061.50(6)
_computing_cell_refinement 'Bruker SAINT'
_computing_data_collection 'Bruker APEX2'
_computing_data_reduction 'Bruker SAINT'
_computing_molecular_graphics 'Bruker SHELXTL'
_computing_publication_material 'Bruker SHELXTL'
_computing_structure_refinement 'SHELXL-2016/6 (Sheldrick, 2016)'
_computing_structure_solution 'SHELXT-2014 (Sheldrick, 2015)'
_diffrn_ambient_temperature 173(2)
_diffrn_measured_fraction_theta_full 0.968
_diffrn_measured_fraction_theta_max 0.960
_diffrn_measurement_device_type 'Bruker APEX-II CCD'
_diffrn_measurement_method '\f and \w scans'
_diffrn_radiation_type CuK\a
_diffrn_radiation_wavelength 1.54178
_diffrn_reflns_av_R_equivalents 0.0287
_diffrn_reflns_av_unetI/netI 0.0403
_diffrn_reflns_Laue_measured_fraction_full 0.968
_diffrn_reflns_Laue_measured_fraction_max 0.960
_diffrn_reflns_limit_h_max 13
_diffrn_reflns_limit_h_min -13
_diffrn_reflns_limit_k_max 14
_diffrn_reflns_limit_k_min -14
_diffrn_reflns_limit_l_max 20
_diffrn_reflns_limit_l_min -20
_diffrn_reflns_number 14722
_diffrn_reflns_point_group_measured_fraction_full 0.968
_diffrn_reflns_point_group_measured_fraction_max 0.960
_diffrn_reflns_theta_full 67.679
_diffrn_reflns_theta_max 73.933
_diffrn_reflns_theta_min 2.658
_exptl_absorpt_coefficient_mu 4.644
_exptl_absorpt_correction_T_max 0.8910
_exptl_absorpt_correction_T_min 0.4758
_exptl_absorpt_correction_type numerical
_exptl_absorpt_process_details 'SADABS 2016/2 (Krause et al., 2015)'
_exptl_crystal_colour colourless
_exptl_crystal_density_diffrn 1.391
_exptl_crystal_description fragment
_exptl_crystal_F_000 896
_exptl_crystal_size_max 0.218
_exptl_crystal_size_mid 0.161
_exptl_crystal_size_min 0.040
_refine_diff_density_max 0.774
_refine_diff_density_min -0.720
_refine_diff_density_rms 0.061
_refine_ls_extinction_method none
_refine_ls_goodness_of_fit_ref 1.058
_refine_ls_hydrogen_treatment constr
_refine_ls_matrix_type full
_refine_ls_number_parameters 514
_refine_ls_number_reflns 8024
_refine_ls_number_restraints 0
_refine_ls_restrained_S_all 1.058
_refine_ls_R_factor_all 0.0334
_refine_ls_R_factor_gt 0.0308
_refine_ls_shift/su_max 0.001
_refine_ls_shift/su_mean 0.000
_refine_ls_structure_factor_coef Fsqd
_refine_ls_weighting_details 'w=1/[\s^2^(Fo^2^)+(0.0469P)^2^+0.5798P] where P=(Fo^2^+2Fc^2^)/3'
_refine_ls_weighting_scheme calc
_refine_ls_wR_factor_gt 0.0828
_refine_ls_wR_factor_ref 0.0844
_reflns_Friedel_coverage 0.000
_reflns_number_gt 7411
_reflns_number_total 8024
_reflns_threshold_expression 'I > 2\s(I)'
_cod_data_source_file c7cc08418h2.cif
_cod_data_source_block riv17d0
_cod_depositor_comments 'Adding full bibliography for 7120993--7120998.cif.'
_cod_original_cell_volume 2061.50(5)
_cod_database_code 7120997
_shelx_shelxl_version_number 2016/6
_shelx_space_group_comment
; 
The symmetry employed for this shelxl refinement is uniquely defined 
by the following loop, which should always be used as a source of 
symmetry information in preference to the above space-group names. 
They are only intended as comments. 
;
_shelx_estimated_absorpt_t_min 0.431
_shelx_estimated_absorpt_t_max 0.836

loop_
_space_group_symop_operation_xyz
'x, y, z'
'-x, -y, -z'

loop_
_atom_site_label
_atom_site_type_symbol
_atom_site_fract_x
_atom_site_fract_y
_atom_site_fract_z
_atom_site_U_iso_or_equiv
_atom_site_adp_type
_atom_site_occupancy
_atom_site_site_symmetry_order
_atom_site_calc_flag
_atom_site_refinement_flags_posn
_atom_site_refinement_flags_adp
Ag Ag -0.08126(2) 0.23312(2) 0.26231(2) 0.02923(6) Uani 1 1 d . .
P P -0.28716(7) 0.21212(8) 0.29258(5) 0.04945(18) Uani 1 1 d . .
O1 O -0.2535(2) 0.2349(2) 0.45343(13) 0.0596(6) Uani 1 1 d . .
N1 N 0.17181(15) 0.20618(14) 0.15873(10) 0.0203(3) Uani 1 1 d . .
N2 N 0.17356(15) 0.29571(14) 0.26377(10) 0.0208(3) Uani 1 1 d . .
C1 C 0.10244(18) 0.24525(17) 0.22620(12) 0.0215(3) Uani 1 1 d . .
C2 C 0.28366(18) 0.23454(18) 0.15365(12) 0.0242(4) Uani 1 1 d . .
H2 H 0.347190 0.217729 0.111768 0.029 Uiso 1 1 calc R U
C3 C 0.28494(18) 0.29059(18) 0.21962(12) 0.0246(4) Uani 1 1 d . .
H3 H 0.349582 0.320715 0.233226 0.030 Uiso 1 1 calc R U
C4 C 0.12238(18) 0.14890(17) 0.09786(11) 0.0208(4) Uani 1 1 d . .
C5 C 0.12729(18) 0.35497(17) 0.34025(11) 0.0213(4) Uani 1 1 d . .
C6 C -0.2620(2) 0.2246(2) 0.38299(19) 0.0424(6) Uani 1 1 d . .
C11 C 0.0774(2) 0.04969(18) 0.14651(12) 0.0249(4) Uani 1 1 d . .
C12 C 0.1604(2) -0.0325(2) 0.20052(13) 0.0328(5) Uani 1 1 d . .
H12 H 0.241743 -0.025814 0.206944 0.039 Uiso 1 1 calc R U
C13 C 0.1242(3) -0.1238(2) 0.24481(15) 0.0458(6) Uani 1 1 d . .
H13 H 0.181138 -0.179509 0.281321 0.055 Uiso 1 1 calc R U
C14 C 0.0057(3) -0.1342(3) 0.23605(16) 0.0505(7) Uani 1 1 d . .
H14 H -0.018093 -0.197503 0.265990 0.061 Uiso 1 1 calc R U
C15 C -0.0773(3) -0.0529(3) 0.18400(16) 0.0444(6) Uani 1 1 d . .
H15 H -0.159045 -0.059375 0.178606 0.053 Uiso 1 1 calc R U
C16 C -0.0421(2) 0.0391(2) 0.13905(14) 0.0323(5) Uani 1 1 d . .
H16 H -0.099905 0.094904 0.103102 0.039 Uiso 1 1 calc R U
C21 C 0.22844(18) 0.09409(17) 0.03497(11) 0.0221(4) Uani 1 1 d . .
C22 C 0.2756(2) -0.02899(19) 0.02628(13) 0.0286(4) Uani 1 1 d . .
H22 H 0.247427 -0.083781 0.062646 0.034 Uiso 1 1 calc R U
C23 C 0.3640(2) -0.0727(2) -0.03544(15) 0.0370(5) Uani 1 1 d . .
H23 H 0.395381 -0.157072 -0.040661 0.044 Uiso 1 1 calc R U
C24 C 0.4064(2) 0.0049(2) -0.08881(14) 0.0363(5) Uani 1 1 d . .
H24 H 0.467228 -0.025559 -0.130326 0.044 Uiso 1 1 calc R U
C25 C 0.3593(2) 0.1277(2) -0.08133(13) 0.0334(5) Uani 1 1 d . .
H25 H 0.387863 0.182007 -0.117955 0.040 Uiso 1 1 calc R U
C26 C 0.2707(2) 0.17189(19) -0.02062(13) 0.0272(4) Uani 1 1 d . .
H26 H 0.238142 0.256523 -0.016691 0.033 Uiso 1 1 calc R U
C31 C 0.01606(18) 0.24583(18) 0.05188(12) 0.0234(4) Uani 1 1 d . .
C32 C -0.0327(2) 0.36481(18) 0.07120(14) 0.0290(4) Uani 1 1 d . .
H32 H -0.002303 0.388792 0.116076 0.035 Uiso 1 1 calc R U
C33 C -0.1257(2) 0.4484(2) 0.02512(16) 0.0377(5) Uani 1 1 d . .
H33 H -0.158183 0.529186 0.039148 0.045 Uiso 1 1 calc R U
C34 C -0.1721(2) 0.4171(2) -0.04060(16) 0.0405(5) Uani 1 1 d . .
H34 H -0.236340 0.475097 -0.071405 0.049 Uiso 1 1 calc R U
C35 C -0.1228(2) 0.2995(3) -0.06047(15) 0.0407(5) Uani 1 1 d . .
H35 H -0.153088 0.276273 -0.105720 0.049 Uiso 1 1 calc R U
C36 C -0.0300(2) 0.2153(2) -0.01536(14) 0.0332(5) Uani 1 1 d . .
H36 H 0.003091 0.135004 -0.030340 0.040 Uiso 1 1 calc R U
C41 C 0.12641(18) 0.25885(18) 0.41067(12) 0.0242(4) Uani 1 1 d . .
C42 C 0.1423(2) 0.13850(19) 0.40165(13) 0.0299(4) Uani 1 1 d . .
H42 H 0.155000 0.111407 0.349325 0.036 Uiso 1 1 calc R U
C43 C 0.1398(3) 0.0572(2) 0.46842(16) 0.0390(5) Uani 1 1 d . .
H43 H 0.148996 -0.024256 0.461000 0.047 Uiso 1 1 calc R U
C44 C 0.1242(3) 0.0937(2) 0.54539(16) 0.0425(6) Uani 1 1 d . .
H44 H 0.122069 0.038268 0.590810 0.051 Uiso 1 1 calc R U
C45 C 0.1117(3) 0.2132(2) 0.55503(14) 0.0413(5) Uani 1 1 d . .
H45 H 0.102852 0.239033 0.607581 0.050 Uiso 1 1 calc R U
C46 C 0.1121(2) 0.2943(2) 0.48914(13) 0.0338(5) Uani 1 1 d . .
H46 H 0.102543 0.375660 0.496948 0.041 Uiso 1 1 calc R U
C51 C -0.00570(18) 0.44497(17) 0.32294(12) 0.0232(4) Uani 1 1 d . .
C52 C -0.0188(2) 0.52544(18) 0.25354(13) 0.0270(4) Uani 1 1 d . .
H52 H 0.052521 0.520936 0.218001 0.032 Uiso 1 1 calc R U
C53 C -0.1352(2) 0.6121(2) 0.23597(15) 0.0352(5) Uani 1 1 d . .
H53 H -0.143118 0.666455 0.188808 0.042 Uiso 1 1 calc R U
C54 C -0.2396(2) 0.6186(2) 0.28760(17) 0.0423(6) Uani 1 1 d . .
H54 H -0.319152 0.677524 0.275924 0.051 Uiso 1 1 calc R U
C55 C -0.2275(2) 0.5393(2) 0.35600(17) 0.0408(5) Uani 1 1 d . .
H55 H -0.299208 0.543807 0.391156 0.049 Uiso 1 1 calc R U
C56 C -0.1112(2) 0.4525(2) 0.37412(14) 0.0301(4) Uani 1 1 d . .
H56 H -0.104092 0.398583 0.421456 0.036 Uiso 1 1 calc R U
C61 C 0.21705(18) 0.42156(17) 0.36325(11) 0.0223(4) Uani 1 1 d . .
C62 C 0.3415(2) 0.35585(19) 0.38343(13) 0.0282(4) Uani 1 1 d . .
H62 H 0.373006 0.271818 0.377169 0.034 Uiso 1 1 calc R U
C63 C 0.4197(2) 0.4115(2) 0.41248(13) 0.0326(5) Uani 1 1 d . .
H63 H 0.504815 0.366084 0.424664 0.039 Uiso 1 1 calc R U
C64 C 0.3736(2) 0.5340(2) 0.42377(14) 0.0341(5) Uani 1 1 d . .
H64 H 0.426731 0.572178 0.444137 0.041 Uiso 1 1 calc R U
C65 C 0.2505(2) 0.5996(2) 0.40528(14) 0.0325(5) Uani 1 1 d . .
H65 H 0.218398 0.682955 0.413469 0.039 Uiso 1 1 calc R U
C66 C 0.1730(2) 0.54415(18) 0.37470(13) 0.0269(4) Uani 1 1 d . .
H66 H 0.088646 0.590556 0.361379 0.032 Uiso 1 1 calc R U
O1S O 0.4541(2) 0.4499(2) 0.14283(18) 0.0685(7) Uani 1 1 d . .
C1S C 0.4182(4) 0.5445(4) 0.1949(2) 0.0757(11) Uani 1 1 d . .
H1SA H 0.464103 0.518132 0.245632 0.091 Uiso 1 1 calc R U
H1SB H 0.325941 0.568815 0.207808 0.091 Uiso 1 1 calc R U
C3S C 0.5746(3) 0.5815(3) 0.1046(2) 0.0630(9) Uani 1 1 d . .
H3SA H 0.649939 0.583555 0.131622 0.076 Uiso 1 1 calc R U
H3SB H 0.575896 0.618554 0.048622 0.076 Uiso 1 1 calc R U
C2S C 0.4531(3) 0.6467(3) 0.1499(3) 0.0661(9) Uani 1 1 d . .
H2SA H 0.468174 0.700341 0.187086 0.079 Uiso 1 1 calc R U
H2SB H 0.386486 0.694861 0.112526 0.079 Uiso 1 1 calc R U
C4S C 0.5717(3) 0.4511(3) 0.1062(3) 0.0646(9) Uani 1 1 d . .
H4SA H 0.579539 0.426495 0.050797 0.078 Uiso 1 1 calc R U
H4SB H 0.642498 0.394621 0.137366 0.078 Uiso 1 1 calc R U
O2S O 0.5168(2) 0.1109(2) 0.71846(13) 0.0579(5) Uani 1 1 d . .
C5S C 0.4560(4) 0.0322(3) 0.69361(19) 0.0628(9) Uani 1 1 d . .
H5SA H 0.364009 0.062208 0.707259 0.075 Uiso 1 1 calc R U
H5SB H 0.491695 -0.049770 0.721224 0.075 Uiso 1 1 calc R U
C6S C 0.4779(3) 0.0284(3) 0.60397(18) 0.0509(7) Uani 1 1 d . .
H6SA H 0.403641 0.021197 0.578364 0.061 Uiso 1 1 calc R U
H6SB H 0.554150 -0.039179 0.590473 0.061 Uiso 1 1 calc R U
C7S C 0.4967(3) 0.1493(3) 0.57914(19) 0.0553(7) Uani 1 1 d . .
H7SA H 0.549059 0.147133 0.528732 0.066 Uiso 1 1 calc R U
H7SB H 0.414486 0.214266 0.572017 0.066 Uiso 1 1 calc R U
C8S C 0.5644(3) 0.1656(3) 0.6493(2) 0.0553(7) Uani 1 1 d . .
H8SA H 0.657001 0.126544 0.642122 0.066 Uiso 1 1 calc R U
H8SB H 0.547682 0.252564 0.654575 0.066 Uiso 1 1 calc R U

loop_
_atom_site_aniso_label
_atom_site_aniso_U_11
_atom_site_aniso_U_22
_atom_site_aniso_U_33
_atom_site_aniso_U_23
_atom_site_aniso_U_13
_atom_site_aniso_U_12
Ag 0.02612(9) 0.03327(9) 0.03247(9) -0.01265(6) 0.00934(6) -0.01428(6)
P 0.0367(3) 0.0679(5) 0.0541(4) -0.0214(4) 0.0125(3) -0.0287(3)
O1 0.0747(15) 0.0627(14) 0.0419(11) -0.0114(10) 0.0063(10) -0.0223(12)
N1 0.0226(7) 0.0189(7) 0.0208(7) -0.0066(6) 0.0033(6) -0.0081(6)
N2 0.0240(7) 0.0189(7) 0.0197(7) -0.0067(6) 0.0042(6) -0.0066(6)
C1 0.0251(8) 0.0201(8) 0.0205(8) -0.0055(7) 0.0050(7) -0.0088(7)
C2 0.0233(9) 0.0253(9) 0.0257(9) -0.0077(8) 0.0057(7) -0.0097(7)
C3 0.0244(9) 0.0261(9) 0.0261(9) -0.0091(8) 0.0053(7) -0.0110(7)
C4 0.0250(8) 0.0185(8) 0.0202(8) -0.0065(7) 0.0023(7) -0.0078(7)
C5 0.0249(9) 0.0193(8) 0.0201(8) -0.0090(7) 0.0053(7) -0.0065(7)
C6 0.0296(11) 0.0266(11) 0.0683(18) -0.0016(12) 0.0105(11) -0.0088(9)
C11 0.0349(10) 0.0224(9) 0.0217(9) -0.0101(8) 0.0065(8) -0.0141(8)
C12 0.0503(13) 0.0275(10) 0.0250(10) -0.0033(9) -0.0003(9) -0.0182(10)
C13 0.083(2) 0.0341(12) 0.0262(11) 0.0001(10) 0.0006(12) -0.0280(13)
C14 0.089(2) 0.0476(15) 0.0319(12) -0.0118(11) 0.0203(13) -0.0475(16)
C15 0.0581(15) 0.0487(14) 0.0418(13) -0.0196(12) 0.0197(12) -0.0376(13)
C16 0.0390(11) 0.0336(11) 0.0315(11) -0.0154(9) 0.0099(9) -0.0199(9)
C21 0.0245(8) 0.0217(9) 0.0197(8) -0.0070(7) 0.0018(7) -0.0057(7)
C22 0.0343(10) 0.0230(10) 0.0272(10) -0.0074(8) 0.0020(8) -0.0064(8)
C23 0.0388(11) 0.0277(11) 0.0377(12) -0.0137(10) 0.0035(10) 0.0010(9)
C24 0.0313(10) 0.0443(13) 0.0264(10) -0.0135(10) 0.0057(8) -0.0007(9)
C25 0.0322(10) 0.0411(12) 0.0261(10) -0.0045(9) 0.0073(8) -0.0119(9)
C26 0.0300(9) 0.0247(9) 0.0253(9) -0.0050(8) 0.0050(8) -0.0069(8)
C31 0.0240(9) 0.0232(9) 0.0223(9) -0.0048(8) 0.0041(7) -0.0069(7)
C32 0.0318(10) 0.0223(10) 0.0331(11) -0.0063(9) 0.0017(8) -0.0079(8)
C33 0.0359(11) 0.0260(11) 0.0458(13) -0.0022(10) 0.0003(10) -0.0033(9)
C34 0.0312(11) 0.0420(13) 0.0403(13) 0.0051(11) -0.0038(10) -0.0027(10)
C35 0.0359(11) 0.0511(15) 0.0319(11) -0.0077(11) -0.0065(9) -0.0069(10)
C36 0.0341(11) 0.0353(12) 0.0289(11) -0.0128(9) -0.0028(9) -0.0058(9)
C41 0.0252(9) 0.0237(9) 0.0230(9) -0.0049(8) 0.0034(7) -0.0068(7)
C42 0.0372(11) 0.0233(10) 0.0281(10) -0.0038(8) 0.0021(8) -0.0082(8)
C43 0.0502(13) 0.0240(10) 0.0404(13) 0.0014(10) 0.0037(11) -0.0110(10)
C44 0.0479(13) 0.0363(13) 0.0346(12) 0.0085(11) 0.0059(10) -0.0069(11)
C45 0.0511(14) 0.0420(13) 0.0244(11) -0.0043(10) 0.0090(10) -0.0078(11)
C46 0.0452(12) 0.0286(11) 0.0252(10) -0.0070(9) 0.0058(9) -0.0084(9)
C51 0.0243(9) 0.0201(9) 0.0262(9) -0.0099(8) 0.0016(7) -0.0066(7)
C52 0.0301(10) 0.0240(9) 0.0270(10) -0.0062(8) -0.0013(8) -0.0073(8)
C53 0.0397(12) 0.0274(11) 0.0361(11) -0.0061(9) -0.0110(10) -0.0045(9)
C54 0.0306(11) 0.0370(13) 0.0530(15) -0.0162(12) -0.0067(10) 0.0029(9)
C55 0.0286(11) 0.0427(13) 0.0475(14) -0.0159(12) 0.0067(10) -0.0041(10)
C56 0.0295(10) 0.0294(10) 0.0312(10) -0.0111(9) 0.0063(8) -0.0083(8)
C61 0.0267(9) 0.0220(9) 0.0186(8) -0.0050(7) 0.0006(7) -0.0077(7)
C62 0.0293(10) 0.0248(10) 0.0288(10) -0.0087(8) -0.0014(8) -0.0043(8)
C63 0.0303(10) 0.0392(12) 0.0286(10) -0.0090(9) -0.0030(8) -0.0091(9)
C64 0.0403(11) 0.0400(13) 0.0293(10) -0.0077(10) -0.0055(9) -0.0206(10)
C65 0.0452(12) 0.0258(10) 0.0302(10) -0.0067(9) -0.0050(9) -0.0144(9)
C66 0.0333(10) 0.0209(9) 0.0262(9) -0.0050(8) -0.0025(8) -0.0067(8)
O1S 0.0573(13) 0.0616(14) 0.0920(19) 0.0051(14) 0.0035(13) -0.0316(11)
C1S 0.068(2) 0.100(3) 0.060(2) 0.006(2) 0.0140(18) -0.036(2)
C3S 0.0583(18) 0.071(2) 0.070(2) -0.0158(18) 0.0148(16) -0.0340(17)
C2S 0.0569(18) 0.068(2) 0.081(2) -0.0179(19) 0.0128(17) -0.0296(16)
C4S 0.0614(19) 0.0582(19) 0.075(2) -0.0009(18) 0.0050(17) -0.0236(16)
O2S 0.0799(15) 0.0619(13) 0.0424(11) -0.0081(10) -0.0039(10) -0.0357(12)
C5S 0.100(3) 0.0609(19) 0.0422(16) -0.0037(14) 0.0015(16) -0.046(2)
C6S 0.0593(17) 0.0542(17) 0.0436(14) -0.0101(13) -0.0012(13) -0.0227(14)
C7S 0.0624(18) 0.0522(17) 0.0426(15) 0.0033(13) 0.0074(13) -0.0109(14)
C8S 0.0548(16) 0.0518(16) 0.0655(19) -0.0181(15) 0.0139(15) -0.0248(14)

loop_
_atom_type_symbol
_atom_type_description
_atom_type_scat_dispersion_real
_atom_type_scat_dispersion_imag
_atom_type_scat_source
C C 0.0181 0.0091 'International Tables Vol C Tables 4.2.6.8 and 6.1.1.4'
H H 0.0000 0.0000 'International Tables Vol C Tables 4.2.6.8 and 6.1.1.4'
N N 0.0311 0.0180 'International Tables Vol C Tables 4.2.6.8 and 6.1.1.4'
O O 0.0492 0.0322 'International Tables Vol C Tables 4.2.6.8 and 6.1.1.4'
P P 0.2955 0.4335 'International Tables Vol C Tables 4.2.6.8 and 6.1.1.4'
Ag Ag 0.1306 4.2820 'International Tables Vol C Tables 4.2.6.8 and 6.1.1.4'

loop_
_geom_angle_atom_site_label_1
_geom_angle_atom_site_label_2
_geom_angle_atom_site_label_3
_geom_angle
C1 Ag P 175.22(5)
C6 P Ag 85.35(9)
C1 N1 C2 110.72(15)
C1 N1 C4 121.53(15)
C2 N1 C4 127.61(15)
C1 N2 C3 110.88(15)
C1 N2 C5 121.64(15)
C3 N2 C5 127.36(15)
N2 C1 N1 104.85(16)
N2 C1 Ag 128.08(14)
N1 C1 Ag 127.06(13)
C3 C2 N1 106.81(16)
C2 C3 N2 106.72(16)
N1 C4 C31 109.46(14)
N1 C4 C11 105.55(15)
C31 C4 C11 113.30(16)
N1 C4 C21 110.49(15)
C31 C4 C21 107.01(15)
C11 C4 C21 111.06(15)
N2 C5 C41 110.23(15)
N2 C5 C51 105.61(15)
C41 C5 C51 113.07(16)
N2 C5 C61 110.94(15)
C41 C5 C61 106.40(15)
C51 C5 C61 110.67(15)
O1 C6 P 174.5(2)
C16 C11 C12 118.8(2)
C16 C11 C4 122.9(2)
C12 C11 C4 118.31(18)
C13 C12 C11 120.2(2)
C14 C13 C12 120.4(3)
C15 C14 C13 119.9(2)
C14 C15 C16 120.2(2)
C11 C16 C15 120.4(2)
C22 C21 C26 117.94(18)
C22 C21 C4 122.86(18)
C26 C21 C4 118.93(17)
C21 C22 C23 120.5(2)
C24 C23 C22 120.8(2)
C23 C24 C25 119.3(2)
C24 C25 C26 120.2(2)
C25 C26 C21 121.18(19)
C32 C31 C36 117.9(2)
C32 C31 C4 123.44(18)
C36 C31 C4 118.60(17)
C33 C32 C31 120.2(2)
C34 C33 C32 121.7(2)
C33 C34 C35 118.3(2)
C36 C35 C34 120.7(2)
C35 C36 C31 121.2(2)
C42 C41 C46 117.8(2)
C42 C41 C5 124.30(17)
C46 C41 C5 117.91(18)
C41 C42 C43 120.8(2)
C44 C43 C42 120.7(2)
C43 C44 C45 118.8(2)
C46 C45 C44 120.7(2)
C45 C46 C41 121.2(2)
C56 C51 C52 118.85(19)
C56 C51 C5 123.27(19)
C52 C51 C5 117.84(17)
C53 C52 C51 120.8(2)
C54 C53 C52 119.7(2)
C55 C54 C53 119.8(2)
C54 C55 C56 120.8(2)
C51 C56 C55 120.0(2)
C66 C61 C62 118.07(18)
C66 C61 C5 121.58(17)
C62 C61 C5 119.82(17)
C63 C62 C61 120.96(19)
C62 C63 C64 120.0(2)
C65 C64 C63 119.7(2)
C64 C65 C66 120.2(2)
C65 C66 C61 121.0(2)
C4S O1S C1S 105.9(3)
O1S C1S C2S 105.7(3)
C2S C3S C4S 104.2(3)
C1S C2S C3S 102.2(3)
O1S C4S C3S 106.7(3)
C8S O2S C5S 108.8(2)
O2S C5S C6S 107.8(3)
C5S C6S C7S 101.7(2)
C8S C7S C6S 102.0(3)
O2S C8S C7S 106.5(2)

loop_
_geom_bond_atom_site_label_1
_geom_bond_atom_site_label_2
_geom_bond_distance
Ag C1 2.1400(19)
Ag P 2.4015(6)
P C6 1.588(3)
O1 C6 1.211(4)
N1 C1 1.358(2)
N1 C2 1.387(2)
N1 C4 1.504(2)
N2 C1 1.353(2)
N2 C3 1.388(2)
N2 C5 1.503(2)
C2 C3 1.349(3)
C4 C31 1.536(3)
C4 C11 1.546(3)
C4 C21 1.550(2)
C5 C41 1.543(3)
C5 C51 1.543(3)
C5 C61 1.546(2)
C11 C16 1.392(3)
C11 C12 1.398(3)
C12 C13 1.389(3)
C13 C14 1.385(4)
C14 C15 1.374(5)
C15 C16 1.395(3)
C21 C22 1.390(3)
C21 C26 1.399(3)
C22 C23 1.396(3)
C23 C24 1.376(4)
C24 C25 1.384(3)
C25 C26 1.386(3)
C31 C32 1.392(3)
C31 C36 1.395(3)
C32 C33 1.386(3)
C33 C34 1.379(4)
C34 C35 1.381(4)
C35 C36 1.379(3)
C41 C42 1.391(3)
C41 C46 1.404(3)
C42 C43 1.394(3)
C43 C44 1.384(4)
C44 C45 1.391(4)
C45 C46 1.377(3)
C51 C56 1.391(3)
C51 C52 1.400(3)
C52 C53 1.394(3)
C53 C54 1.386(4)
C54 C55 1.380(4)
C55 C56 1.394(3)
C61 C66 1.394(3)
C61 C62 1.397(3)
C62 C63 1.387(3)
C63 C64 1.393(3)
C64 C65 1.377(3)
C65 C66 1.390(3)
O1S C4S 1.412(4)
O1S C1S 1.424(5)
C1S C2S 1.492(5)
C3S C2S 1.520(5)
C3S C4S 1.541(5)
O2S C8S 1.417(4)
O2S C5S 1.420(4)
C5S C6S 1.506(4)
C6S C7S 1.511(4)
C7S C8S 1.502(5)

loop_
_geom_torsion_atom_site_label_1
_geom_torsion_atom_site_label_2
_geom_torsion_atom_site_label_3
_geom_torsion_atom_site_label_4
_geom_torsion
C1 Ag P C6 160.6(7)
C3 N2 C1 N1 1.2(2)
C5 N2 C1 N1 177.49(16)
C3 N2 C1 Ag -177.25(15)
C5 N2 C1 Ag -1.0(3)
C2 N1 C1 N2 -1.3(2)
C4 N1 C1 N2 -177.21(16)
C2 N1 C1 Ag 177.18(14)
C4 N1 C1 Ag 1.3(3)
P Ag C1 N2 175.9(5)
P Ag C1 N1 -2.2(8)
C1 N1 C2 C3 0.9(2)
C4 N1 C2 C3 176.52(18)
N1 C2 C3 N2 -0.1(2)
C1 N2 C3 C2 -0.7(2)
C5 N2 C3 C2 -176.70(18)
C1 N1 C4 C31 71.8(2)
C2 N1 C4 C31 -103.4(2)
C1 N1 C4 C11 -50.4(2)
C2 N1 C4 C11 134.37(19)
C1 N1 C4 C21 -170.59(17)
C2 N1 C4 C21 14.2(3)
C1 N2 C5 C41 71.0(2)
C3 N2 C5 C41 -113.4(2)
C1 N2 C5 C51 -51.5(2)
C3 N2 C5 C51 124.2(2)
C1 N2 C5 C61 -171.43(17)
C3 N2 C5 C61 4.2(3)
Ag P C6 O1 170(2)
N1 C4 C11 C16 129.38(18)
C31 C4 C11 C16 9.6(2)
C21 C4 C11 C16 -110.9(2)
N1 C4 C11 C12 -50.4(2)
C31 C4 C11 C12 -170.13(17)
C21 C4 C11 C12 69.4(2)
C16 C11 C12 C13 0.9(3)
C4 C11 C12 C13 -179.31(19)
C11 C12 C13 C14 -0.1(4)
C12 C13 C14 C15 -0.8(4)
C13 C14 C15 C16 0.9(4)
C12 C11 C16 C15 -0.8(3)
C4 C11 C16 C15 179.45(18)
C14 C15 C16 C11 -0.1(3)
N1 C4 C21 C22 115.9(2)
C31 C4 C21 C22 -125.1(2)
C11 C4 C21 C22 -0.9(3)
N1 C4 C21 C26 -70.3(2)
C31 C4 C21 C26 48.8(2)
C11 C4 C21 C26 172.89(17)
C26 C21 C22 C23 1.1(3)
C4 C21 C22 C23 174.9(2)
C21 C22 C23 C24 0.1(4)
C22 C23 C24 C25 -0.7(4)
C23 C24 C25 C26 0.1(4)
C24 C25 C26 C21 1.0(3)
C22 C21 C26 C25 -1.6(3)
C4 C21 C26 C25 -175.73(19)
N1 C4 C31 C32 -6.0(3)
C11 C4 C31 C32 111.5(2)
C21 C4 C31 C32 -125.7(2)
N1 C4 C31 C36 170.66(18)
C11 C4 C31 C36 -71.8(2)
C21 C4 C31 C36 50.9(2)
C36 C31 C32 C33 1.1(3)
C4 C31 C32 C33 177.7(2)
C31 C32 C33 C34 -0.2(4)
C32 C33 C34 C35 -0.6(4)
C33 C34 C35 C36 0.4(4)
C34 C35 C36 C31 0.5(4)
C32 C31 C36 C35 -1.2(3)
C4 C31 C36 C35 -178.0(2)
N2 C5 C41 C42 -11.5(3)
C51 C5 C41 C42 106.5(2)
C61 C5 C41 C42 -131.8(2)
N2 C5 C41 C46 166.69(18)
C51 C5 C41 C46 -75.4(2)
C61 C5 C41 C46 46.3(2)
C46 C41 C42 C43 2.1(3)
C5 C41 C42 C43 -179.8(2)
C41 C42 C43 C44 -1.4(4)
C42 C43 C44 C45 -0.4(4)
C43 C44 C45 C46 1.4(4)
C44 C45 C46 C41 -0.7(4)
C42 C41 C46 C45 -1.0(3)
C5 C41 C46 C45 -179.3(2)
N2 C5 C51 C56 131.63(18)
C41 C5 C51 C56 11.0(2)
C61 C5 C51 C56 -108.2(2)
N2 C5 C51 C52 -50.7(2)
C41 C5 C51 C52 -171.29(16)
C61 C5 C51 C52 69.5(2)
C56 C51 C52 C53 0.3(3)
C5 C51 C52 C53 -177.54(17)
C51 C52 C53 C54 -0.2(3)
C52 C53 C54 C55 0.0(3)
C53 C54 C55 C56 0.2(4)
C52 C51 C56 C55 -0.1(3)
C5 C51 C56 C55 177.59(19)
C54 C55 C56 C51 -0.2(4)
N2 C5 C61 C66 123.65(19)
C41 C5 C61 C66 -116.5(2)
C51 C5 C61 C66 6.8(3)
N2 C5 C61 C62 -64.8(2)
C41 C5 C61 C62 55.1(2)
C51 C5 C61 C62 178.27(18)
C66 C61 C62 C63 -1.3(3)
C5 C61 C62 C63 -173.1(2)
C61 C62 C63 C64 1.6(3)
C62 C63 C64 C65 -0.6(3)
C63 C64 C65 C66 -0.7(3)
C64 C65 C66 C61 1.0(3)
C62 C61 C66 C65 0.0(3)
C5 C61 C66 C65 171.66(19)
C4S O1S C1S C2S 40.2(4)
O1S C1S C2S C3S -35.7(4)
C4S C3S C2S C1S 18.3(4)
C1S O1S C4S C3S -27.2(4)
C2S C3S C4S O1S 4.6(4)
C8S O2S C5S C6S 5.7(4)
O2S C5S C6S C7S -26.1(4)
C5S C6S C7S C8S 35.1(3)
C5S O2S C8S C7S 17.5(4)
C6S C7S C8S O2S -33.3(3)
